data_7222459
loop_
_publ_author_name
'Oehl, Nikolas'
'Schmuelling, Guido'
'Knipper, Martin'
'Kloepsch, Richard'
'Placke, Tobias'
'Kolny-Olesiak, Joanna'
'Plaggenborg, Thorsten'
'Winter, Martin'
'Parisi, Juergen'

_publ_section_title
;
 In situ X-ray diffraction study on the formation of \a-Sn in
 nanocrystalline Sn-based electrodes for lithium-ion batteries
;
_journal_issue 44
_journal_name_full CrystEngComm
_journal_page_first 8500
_journal_paper_doi 10.1039/C5CE01841B
_journal_volume 17
_journal_year 2015
_chemical_formula_sum Sn
_chemical_name_common 'Sn Alpha'
_space_group_IT_number 227
_symmetry_cell_setting cubic
_symmetry_space_group_name_Hall 'F 4d 2 3 -1d'
_symmetry_space_group_name_H-M 'F d -3 m :1'
_audit_creation_date 'Mon Oct 12 15:11:53 PDT 1998'
_audit_creation_method 'Maud, version 2.54'
_audit_update_record 'Last update Wed Jun 17 12:35:22 CEST 2015'
_cell_angle_alpha 90.0
_cell_angle_beta 90.0
_cell_angle_gamma 90.0
_cell_formula_units_Z 8
_cell_length_a 6.467(2)
_cell_length_b 6.4665284
_cell_length_c 6.4665284
_cell_volume 270.42(8)
_computing_structure_refinement 'Maud, version 2.54'
_refine_ls_d_res_high 5000
_refine_ls_d_res_low 0
_refine_ls_goodness_of_fit_all 0.026165336
_refine_ls_R_factor_all 0.05188525
_refine_ls_wR_factor_all 0.07587875
_reflns_d_resolution_high 50
_reflns_d_resolution_low 0.7
_cod_data_source_file c5ce01841b1.cif
_cod_data_source_block Sn_Alpha
_cod_depositor_comments
;
 Changing the _symmetry_equiv_pos_site_id data item values to start from 1
 instead of 0.

 Antanas Vaitkus,
 2018-07-07

 Adding full bibliography for 7222459--7222460.cif.

 Changed the _cell_formula_units_Z data item value from '1' to '8'.

 Antanas Vaitkus,
 2021-04-22
;
_cod_original_sg_symbol_H-M Fd-3m:1
_cod_database_code 7222459

loop_
_symmetry_equiv_pos_site_id
_symmetry_equiv_pos_as_xyz
1 'x, y, z'
2 '-x+0.25, -y+0.25, -z+0.25'
3 '-y+0.25, x+0.25, z+0.25'
4 '-x, -y, z'
5 'y+0.25, -x+0.25, z+0.25'
6 'x+0.25, -z+0.25, y+0.25'
7 'x, -y, -z'
8 'x+0.25, z+0.25, -y+0.25'
9 'z+0.25, y+0.25, -x+0.25'
10 '-x, y, -z'
11 '-z+0.25, y+0.25, x+0.25'
12 'y, -x, -z'
13 '-y, x, -z'
14 '-x, z, -y'
15 '-x, -z, y'
16 '-z, -y, x'
17 'z, -y, -x'
18 'z, x, y'
19 'y, z, x'
20 '-y, -z, x'
21 'z, -x, -y'
22 '-y, z, -x'
23 '-z, -x, y'
24 '-z, x, -y'
25 'y, -z, -x'
26 '-z+0.25, -x+0.25, -y+0.25'
27 '-y+0.25, -z+0.25, -x+0.25'
28 'y+0.25, z+0.25, -x+0.25'
29 '-z+0.25, x+0.25, y+0.25'
30 'y+0.25, -z+0.25, x+0.25'
31 'z+0.25, x+0.25, -y+0.25'
32 'z+0.25, -x+0.25, y+0.25'
33 '-y+0.25, z+0.25, x+0.25'
34 'y+0.25, x+0.25, -z+0.25'
35 '-y+0.25, -x+0.25, -z+0.25'
36 '-x+0.25, z+0.25, y+0.25'
37 '-x+0.25, -z+0.25, -y+0.25'
38 'z+0.25, -y+0.25, x+0.25'
39 '-z+0.25, -y+0.25, -x+0.25'
40 'x+0.25, y+0.25, -z+0.25'
41 '-x+0.25, y+0.25, z+0.25'
42 'x+0.25, -y+0.25, z+0.25'
43 '-y, -x, z'
44 'y, x, z'
45 'x, -z, -y'
46 'x, z, y'
47 '-z, y, -x'
48 'z, y, x'
49 'x, y+0.5, z+0.5'
50 '-x+0.25, -y+0.75, -z+0.75'
51 '-y+0.25, x+0.75, z+0.75'
52 '-x, -y+0.5, z+0.5'
53 'y+0.25, -x+0.75, z+0.75'
54 'x+0.25, -z+0.75, y+0.75'
55 'x, -y+0.5, -z+0.5'
56 'x+0.25, z+0.75, -y+0.75'
57 'z+0.25, y+0.75, -x+0.75'
58 '-x, y+0.5, -z+0.5'
59 '-z+0.25, y+0.75, x+0.75'
60 'y, -x+0.5, -z+0.5'
61 '-y, x+0.5, -z+0.5'
62 '-x, z+0.5, -y+0.5'
63 '-x, -z+0.5, y+0.5'
64 '-z, -y+0.5, x+0.5'
65 'z, -y+0.5, -x+0.5'
66 'z, x+0.5, y+0.5'
67 'y, z+0.5, x+0.5'
68 '-y, -z+0.5, x+0.5'
69 'z, -x+0.5, -y+0.5'
70 '-y, z+0.5, -x+0.5'
71 '-z, -x+0.5, y+0.5'
72 '-z, x+0.5, -y+0.5'
73 'y, -z+0.5, -x+0.5'
74 '-z+0.25, -x+0.75, -y+0.75'
75 '-y+0.25, -z+0.75, -x+0.75'
76 'y+0.25, z+0.75, -x+0.75'
77 '-z+0.25, x+0.75, y+0.75'
78 'y+0.25, -z+0.75, x+0.75'
79 'z+0.25, x+0.75, -y+0.75'
80 'z+0.25, -x+0.75, y+0.75'
81 '-y+0.25, z+0.75, x+0.75'
82 'y+0.25, x+0.75, -z+0.75'
83 '-y+0.25, -x+0.75, -z+0.75'
84 '-x+0.25, z+0.75, y+0.75'
85 '-x+0.25, -z+0.75, -y+0.75'
86 'z+0.25, -y+0.75, x+0.75'
87 '-z+0.25, -y+0.75, -x+0.75'
88 'x+0.25, y+0.75, -z+0.75'
89 '-x+0.25, y+0.75, z+0.75'
90 'x+0.25, -y+0.75, z+0.75'
91 '-y, -x+0.5, z+0.5'
92 'y, x+0.5, z+0.5'
93 'x, -z+0.5, -y+0.5'
94 'x, z+0.5, y+0.5'
95 '-z, y+0.5, -x+0.5'
96 'z, y+0.5, x+0.5'
97 'x+0.5, y, z+0.5'
98 '-x+0.75, -y+0.25, -z+0.75'
99 '-y+0.75, x+0.25, z+0.75'
100 '-x+0.5, -y, z+0.5'
101 'y+0.75, -x+0.25, z+0.75'
102 'x+0.75, -z+0.25, y+0.75'
103 'x+0.5, -y, -z+0.5'
104 'x+0.75, z+0.25, -y+0.75'
105 'z+0.75, y+0.25, -x+0.75'
106 '-x+0.5, y, -z+0.5'
107 '-z+0.75, y+0.25, x+0.75'
108 'y+0.5, -x, -z+0.5'
109 '-y+0.5, x, -z+0.5'
110 '-x+0.5, z, -y+0.5'
111 '-x+0.5, -z, y+0.5'
112 '-z+0.5, -y, x+0.5'
113 'z+0.5, -y, -x+0.5'
114 'z+0.5, x, y+0.5'
115 'y+0.5, z, x+0.5'
116 '-y+0.5, -z, x+0.5'
117 'z+0.5, -x, -y+0.5'
118 '-y+0.5, z, -x+0.5'
119 '-z+0.5, -x, y+0.5'
120 '-z+0.5, x, -y+0.5'
121 'y+0.5, -z, -x+0.5'
122 '-z+0.75, -x+0.25, -y+0.75'
123 '-y+0.75, -z+0.25, -x+0.75'
124 'y+0.75, z+0.25, -x+0.75'
125 '-z+0.75, x+0.25, y+0.75'
126 'y+0.75, -z+0.25, x+0.75'
127 'z+0.75, x+0.25, -y+0.75'
128 'z+0.75, -x+0.25, y+0.75'
129 '-y+0.75, z+0.25, x+0.75'
130 'y+0.75, x+0.25, -z+0.75'
131 '-y+0.75, -x+0.25, -z+0.75'
132 '-x+0.75, z+0.25, y+0.75'
133 '-x+0.75, -z+0.25, -y+0.75'
134 'z+0.75, -y+0.25, x+0.75'
135 '-z+0.75, -y+0.25, -x+0.75'
136 'x+0.75, y+0.25, -z+0.75'
137 '-x+0.75, y+0.25, z+0.75'
138 'x+0.75, -y+0.25, z+0.75'
139 '-y+0.5, -x, z+0.5'
140 'y+0.5, x, z+0.5'
141 'x+0.5, -z, -y+0.5'
142 'x+0.5, z, y+0.5'
143 '-z+0.5, y, -x+0.5'
144 'z+0.5, y, x+0.5'
145 'x+0.5, y+0.5, z'
146 '-x+0.75, -y+0.75, -z+0.25'
147 '-y+0.75, x+0.75, z+0.25'
148 '-x+0.5, -y+0.5, z'
149 'y+0.75, -x+0.75, z+0.25'
150 'x+0.75, -z+0.75, y+0.25'
151 'x+0.5, -y+0.5, -z'
152 'x+0.75, z+0.75, -y+0.25'
153 'z+0.75, y+0.75, -x+0.25'
154 '-x+0.5, y+0.5, -z'
155 '-z+0.75, y+0.75, x+0.25'
156 'y+0.5, -x+0.5, -z'
157 '-y+0.5, x+0.5, -z'
158 '-x+0.5, z+0.5, -y'
159 '-x+0.5, -z+0.5, y'
160 '-z+0.5, -y+0.5, x'
161 'z+0.5, -y+0.5, -x'
162 'z+0.5, x+0.5, y'
163 'y+0.5, z+0.5, x'
164 '-y+0.5, -z+0.5, x'
165 'z+0.5, -x+0.5, -y'
166 '-y+0.5, z+0.5, -x'
167 '-z+0.5, -x+0.5, y'
168 '-z+0.5, x+0.5, -y'
169 'y+0.5, -z+0.5, -x'
170 '-z+0.75, -x+0.75, -y+0.25'
171 '-y+0.75, -z+0.75, -x+0.25'
172 'y+0.75, z+0.75, -x+0.25'
173 '-z+0.75, x+0.75, y+0.25'
174 'y+0.75, -z+0.75, x+0.25'
175 'z+0.75, x+0.75, -y+0.25'
176 'z+0.75, -x+0.75, y+0.25'
177 '-y+0.75, z+0.75, x+0.25'
178 'y+0.75, x+0.75, -z+0.25'
179 '-y+0.75, -x+0.75, -z+0.25'
180 '-x+0.75, z+0.75, y+0.25'
181 '-x+0.75, -z+0.75, -y+0.25'
182 'z+0.75, -y+0.75, x+0.25'
183 '-z+0.75, -y+0.75, -x+0.25'
184 'x+0.75, y+0.75, -z+0.25'
185 '-x+0.75, y+0.75, z+0.25'
186 'x+0.75, -y+0.75, z+0.25'
187 '-y+0.5, -x+0.5, z'
188 'y+0.5, x+0.5, z'
189 'x+0.5, -z+0.5, -y'
190 'x+0.5, z+0.5, y'
191 '-z+0.5, y+0.5, -x'
192 'z+0.5, y+0.5, x'

loop_
_atom_site_label
_atom_site_type_symbol
_atom_site_occupancy
_atom_site_fract_x
_atom_site_fract_y
_atom_site_fract_z
_atom_site_B_iso_or_equiv
Sn Sn 1.0 0.0 0.0 0.0 0.07743271
